data_7050904
loop_
_publ_author_name
'Han Gang'
'Guo Dong'
'Duan Chun-Ying'
'Mo Hong'
'Meng Qing-jin'

_publ_section_title
;
 Self-assembly of a novel mixed-valence tetranuclear molecular square
 [FeII3FeIIIL2(HL)2]3+ and [M(HL)]44+ squares (M=Ni, Zn and
 Cd){H2L=bis(2-acetylpyridine) thiocarbazone}
;
_journal_issue 10
_journal_name_full 'New J. Chem.'
_journal_page_first 1371
_journal_page_last 1377
_journal_paper_doi 10.1039/b203819f
_journal_volume 26
_journal_year 2002
_chemical_formula_sum 'C60 H62 F24 N24 Ni4 O P4 S4'
_chemical_formula_weight 2078.30
_chemical_name_systematic
;
?
;
_space_group_IT_number 14
_symmetry_cell_setting monoclinic
_symmetry_space_group_name_Hall '-P 2ybc'
_symmetry_space_group_name_H-M 'P 1 21/c 1'
_atom_sites_solution_hydrogens geom
_atom_sites_solution_primary direct
_atom_sites_solution_secondary difmap
_audit_creation_method SHELXL-97
_cell_angle_alpha 90.00
_cell_angle_beta 100.376(8)
_cell_angle_gamma 90.00
_cell_formula_units_Z 4
_cell_length_a 14.563(6)
_cell_length_b 40.993(16)
_cell_length_c 15.378(6)
_cell_measurement_reflns_used 3278
_cell_measurement_temperature 293(2)
_cell_measurement_theta_max 18.36
_cell_measurement_theta_min 2.32
_cell_volume 9030(6)
_computing_cell_refinement 'Bruker SMART'
_computing_data_collection 'Bruker SMART'
_computing_data_reduction 'Bruker SAINT'
_computing_molecular_graphics 'Bruker SHELXTL'
_computing_publication_material 'Bruker SHELXTL'
_computing_structure_refinement 'Bruker SHELXTL'
_computing_structure_solution 'Bruker SHELXTL'
_diffrn_ambient_temperature 293(2)
_diffrn_measured_fraction_theta_full 0.997
_diffrn_measured_fraction_theta_max 0.997
_diffrn_measurement_device_type 'CCD area detector'
_diffrn_measurement_method 'phi and omega scans'
_diffrn_radiation_monochromator graphite
_diffrn_radiation_source 'fine-focus sealed tube'
_diffrn_radiation_type MoK\a
_diffrn_radiation_wavelength 0.71073
_diffrn_reflns_av_R_equivalents 0.1307
_diffrn_reflns_av_sigmaI/netI 0.3124
_diffrn_reflns_limit_h_max 15
_diffrn_reflns_limit_h_min -12
_diffrn_reflns_limit_k_max 43
_diffrn_reflns_limit_k_min -44
_diffrn_reflns_limit_l_max 16
_diffrn_reflns_limit_l_min -16
_diffrn_reflns_number 37088
_diffrn_reflns_theta_full 22.50
_diffrn_reflns_theta_max 22.50
_diffrn_reflns_theta_min 1.67
_exptl_absorpt_coefficient_mu 1.086
_exptl_absorpt_correction_T_max 0.7529
_exptl_absorpt_correction_T_min 0.6108
_exptl_absorpt_correction_type empirical
_exptl_absorpt_process_details SADABS
_exptl_crystal_colour dark-brown
_exptl_crystal_density_diffrn 1.529
_exptl_crystal_density_method 'not measured'
_exptl_crystal_description block
_exptl_crystal_F_000 4200
_exptl_crystal_size_max 0.45
_exptl_crystal_size_mid 0.35
_exptl_crystal_size_min 0.25
_refine_diff_density_max 0.626
_refine_diff_density_min -0.706
_refine_diff_density_rms 0.083
_refine_ls_extinction_method none
_refine_ls_goodness_of_fit_ref 1.012
_refine_ls_hydrogen_treatment mixed
_refine_ls_matrix_type full
_refine_ls_number_parameters 1291
_refine_ls_number_reflns 11779
_refine_ls_number_restraints 579
_refine_ls_restrained_S_all 1.011
_refine_ls_R_factor_all 0.1842
_refine_ls_R_factor_gt 0.0775
_refine_ls_shift/su_max 0.008
_refine_ls_shift/su_mean 0.001
_refine_ls_structure_factor_coef Fsqd
_refine_ls_weighting_details
; calc
[0.00000+1.00000exp(5.00(sin\q/\l)^2^)]/
[\s^2^(Fo^2^)+0.0000+0.0000*P+(0.0000P)^2^+0.0000sin\q/\l]
where P = 0.33333Fo^2^ + 0.66667Fc^2^
;
_refine_ls_weighting_scheme calc
_refine_ls_wR_factor_gt 0.1305
_refine_ls_wR_factor_ref 0.1572
_reflns_number_gt 3569
_reflns_number_total 11779
_reflns_threshold_expression >2sigma(I)
_cod_data_source_file b203819f.txt
_cod_data_source_block complex_1
_cod_depositor_comments
;
The following automatic conversions were performed:
'_symmetry_cell_setting' value 'Monoclinic' changed to 'monoclinic'
according to '/home/saulius/struct/CIF-dictionaries/cif_core.dic'
dictionary named 'cif_core.dic' version 2.4.1 from 2010-06-29.

Automatic conversion script
Id: cif_fix_enum 1527 2010-12-29 10:47:43Z saulius 
;
_cod_original_sg_symbol_H-M 'P2(1)/n  '
_cod_database_code 7050904

loop_
_symmetry_equiv_pos_as_xyz
'x, y, z'
'-x, y+1/2, -z+1/2'
'-x, -y, -z'
'x, -y-1/2, z-1/2'

loop_
_atom_site_label
_atom_site_type_symbol
_atom_site_fract_x
_atom_site_fract_y
_atom_site_fract_z
_atom_site_U_iso_or_equiv
_atom_site_adp_type
_atom_site_occupancy
_atom_site_symmetry_multiplicity
_atom_site_calc_flag
_atom_site_refinement_flags
_atom_site_disorder_assembly
_atom_site_disorder_group
Ni1 Ni 0.77736(6) -0.126428(18) 0.07725(5) 0.0451(3) Uani 1 1 d . . .
Ni2 Ni 0.70253(6) -0.126593(19) 0.48896(6) 0.0479(3) Uani 1 1 d . . .
Ni3 Ni 0.96394(6) -0.136612(18) 0.35750(6) 0.0469(3) Uani 1 1 d . . .
Ni4 Ni 0.51343(6) -0.130966(19) 0.20630(5) 0.0456(3) Uani 1 1 d . . .
S1 S 0.62631(12) -0.12275(4) 0.33748(12) 0.0549(6) Uani 1 1 d . . .
S2 S 0.85222(12) -0.12440(4) 0.22867(12) 0.0508(6) Uani 1 1 d . . .
S3 S 0.62553(12) -0.13636(4) 0.11079(12) 0.0509(6) Uani 1 1 d . . .
S4 S 0.85265(12) -0.13965(4) 0.45309(12) 0.0479(6) Uani 1 1 d . . .
N11 N 0.7726(4) -0.11185(11) 0.6138(4) 0.0600(19) Uani 1 1 d . . .
N12 N 0.7053(4) -0.07769(11) 0.4757(4) 0.058(2) Uani 1 1 d . . .
N13 N 0.6631(4) -0.06171(11) 0.4020(4) 0.068(2) Uani 1 1 d . . .
N14 N 0.5691(4) -0.06545(11) 0.2678(4) 0.073(2) Uani 1 1 d . . .
H14B H 0.5723 -0.0446 0.2634 0.088 Uiso 1 1 calc R . .
N15 N 0.5139(4) -0.08261(11) 0.2027(4) 0.058(2) Uani 1 1 d . . .
N16 N 0.4147(3) -0.12079(12) 0.0940(4) 0.0608(19) Uani 1 1 d . . .
N21 N 1.0660(3) -0.12994(12) 0.4677(3) 0.0572(18) Uani 1 1 d . . .
N22 N 0.9785(4) -0.08865(11) 0.3617(4) 0.0570(19) Uani 1 1 d . . .
N23 N 0.9297(4) -0.06877(11) 0.2985(4) 0.064(2) Uani 1 1 d . . .
H23A H 0.9344 -0.0479 0.3009 0.077 Uiso 0.50 1 calc PR . .
N24 N 0.8390(4) -0.06409(11) 0.1662(4) 0.065(2) Uani 1 1 d . . .
H24A H 0.8483 -0.0434 0.1703 0.078 Uiso 0.50 1 calc PR . .
N25 N 0.7883(4) -0.07783(11) 0.0923(3) 0.0494(17) Uani 1 1 d . . .
N26 N 0.7112(4) -0.10984(12) -0.0422(3) 0.0506(18) Uani 1 1 d . . .
N31 N 0.4160(3) -0.14267(11) 0.2820(3) 0.0471(17) Uani 1 1 d . . .
N32 N 0.5183(3) -0.17956(11) 0.2080(3) 0.0462(16) Uani 1 1 d . . .
N33 N 0.5810(4) -0.19486(11) 0.1677(3) 0.0589(19) Uani 1 1 d . . .
H33B H 0.5823 -0.2158 0.1667 0.071 Uiso 1 1 calc R . .
N34 N 0.7114(4) -0.19422(11) 0.1068(4) 0.0567(19) Uani 1 1 d . . .
N35 N 0.7748(3) -0.17516(11) 0.0744(3) 0.0494(18) Uani 1 1 d . . .
N36 N 0.9001(3) -0.13581(11) 0.0311(3) 0.0492(17) Uani 1 1 d . . .
N41 N 0.5807(3) -0.13321(11) 0.5360(3) 0.0471(17) Uani 1 1 d . . .
N42 N 0.6956(3) -0.17566(11) 0.4916(3) 0.0427(16) Uani 1 1 d . . .
N43 N 0.7540(3) -0.19516(11) 0.4569(3) 0.0459(17) Uani 1 1 d . . .
N44 N 0.8835(3) -0.19915(11) 0.3960(4) 0.0567(19) Uani 1 1 d . . .
H44B H 0.8795 -0.2201 0.3977 0.068 Uiso 1 1 calc R . .
N45 N 0.9465(3) -0.18517(10) 0.3545(3) 0.0451(17) Uani 1 1 d . . .
N46 N 1.0571(4) -0.15095(12) 0.2772(3) 0.0556(19) Uani 1 1 d . . .
C1 C 0.8066(5) -0.13108(16) 0.6825(4) 0.076(3) Uani 1 1 d . . .
H1A H 0.7965 -0.1535 0.6807 0.091 Uiso 1 1 calc R . .
C2 C 0.8575(6) -0.11597(19) 0.7568(5) 0.104(3) Uani 1 1 d . . .
H2A H 0.8822 -0.1288 0.8053 0.125 Uiso 1 1 calc R . .
C3 C 0.8722(7) -0.08481(18) 0.7614(6) 0.121(4) Uani 1 1 d . . .
H3A H 0.9069 -0.0759 0.8126 0.145 Uiso 1 1 calc R . .
C4 C 0.8380(6) -0.06492(19) 0.6930(5) 0.104(4) Uani 1 1 d . . .
H4A H 0.8470 -0.0425 0.6962 0.125 Uiso 1 1 calc R . .
C5 C 0.7875(5) -0.08020(15) 0.6160(5) 0.080(3) Uani 1 1 d . . .
C6 C 0.7511(5) -0.06084(15) 0.5382(5) 0.068(3) Uani 1 1 d . . .
C7 C 0.7641(8) -0.02470(15) 0.5303(7) 0.175(5) Uani 1 1 d . . .
H7A H 0.7338 -0.0175 0.4729 0.262 Uiso 1 1 calc R . .
H7B H 0.8295 -0.0198 0.5383 0.262 Uiso 1 1 calc R . .
H7C H 0.7373 -0.0137 0.5749 0.262 Uiso 1 1 calc R . .
C8 C 0.6207(4) -0.08109(14) 0.3420(5) 0.055(2) Uani 1 1 d . . .
C9 C 0.4647(5) -0.06747(15) 0.1343(5) 0.064(3) Uani 1 1 d . . .
C10 C 0.4697(6) -0.03210(15) 0.1174(6) 0.109(4) Uani 1 1 d . . .
H10A H 0.5128 -0.0221 0.1643 0.164 Uiso 1 1 calc R . .
H10B H 0.4090 -0.0226 0.1144 0.164 Uiso 1 1 calc R . .
H10C H 0.4905 -0.0287 0.0623 0.164 Uiso 1 1 calc R . .
C11 C 0.4069(5) -0.08963(15) 0.0703(5) 0.057(2) Uani 1 1 d . . .
C12 C 0.3515(5) -0.07974(17) -0.0039(5) 0.083(3) Uani 1 1 d . . .
H12A H 0.3442 -0.0576 -0.0169 0.100 Uiso 1 1 calc R . .
C13 C 0.3060(6) -0.10253(19) -0.0599(6) 0.118(4) Uani 1 1 d . . .
H13A H 0.2737 -0.0963 -0.1152 0.142 Uiso 1 1 calc R . .
C14 C 0.3075(5) -0.1337(2) -0.0362(5) 0.096(3) Uani 1 1 d . . .
H14A H 0.2702 -0.1487 -0.0718 0.116 Uiso 1 1 calc R . .
C15 C 0.3650(5) -0.1442(2) 0.0423(5) 0.086(3) Uani 1 1 d . . .
H15A H 0.3691 -0.1661 0.0584 0.104 Uiso 1 1 calc R . .
C16 C 1.1037(5) -0.15295(19) 0.5230(6) 0.092(3) Uani 1 1 d . . .
H16A H 1.0908 -0.1747 0.5091 0.110 Uiso 1 1 calc R . .
C17 C 1.1645(5) -0.1447(2) 0.6045(6) 0.119(4) Uani 1 1 d . . .
H17A H 1.1926 -0.1610 0.6422 0.143 Uiso 1 1 calc R . .
C18 C 1.1800(6) -0.1135(2) 0.6252(6) 0.135(4) Uani 1 1 d . . .
H18A H 1.2187 -0.1075 0.6777 0.162 Uiso 1 1 calc R . .
C19 C 1.1387(6) -0.0909(2) 0.5687(6) 0.125(4) Uani 1 1 d . . .
H19A H 1.1494 -0.0690 0.5822 0.150 Uiso 1 1 calc R . .
C20 C 1.0805(5) -0.09930(15) 0.4911(5) 0.069(3) Uani 1 1 d . . .
C21 C 1.0335(5) -0.07619(16) 0.4303(5) 0.069(3) Uani 1 1 d . . .
C22 C 1.0456(5) -0.03932(15) 0.4422(5) 0.092(3) Uani 1 1 d . . .
H22A H 1.0082 -0.0283 0.3931 0.139 Uiso 1 1 calc R . .
H22B H 1.1101 -0.0337 0.4449 0.139 Uiso 1 1 calc R . .
H22C H 1.0262 -0.0328 0.4960 0.139 Uiso 1 1 calc R . .
C23 C 0.8735(5) -0.08435(14) 0.2323(5) 0.054(2) Uani 1 1 d . . .
C24 C 0.7514(5) -0.05923(16) 0.0265(5) 0.064(3) Uani 1 1 d . . .
C25 C 0.7480(6) -0.02276(14) 0.0313(6) 0.109(4) Uani 1 1 d . . .
H25A H 0.7805 -0.0156 0.0881 0.163 Uiso 1 1 calc R . .
H25B H 0.6842 -0.0157 0.0232 0.163 Uiso 1 1 calc R . .
H25C H 0.7773 -0.0136 -0.0142 0.163 Uiso 1 1 calc R . .
C26 C 0.7056(5) -0.07709(15) -0.0510(4) 0.051(2) Uani 1 1 d . . .
C27 C 0.6548(6) -0.06351(19) -0.1247(7) 0.119(4) Uani 1 1 d . . .
H27A H 0.6445 -0.0411 -0.1261 0.143 Uiso 1 1 calc R . .
C28 C 0.6169(7) -0.0824(2) -0.1998(6) 0.139(4) Uani 1 1 d . . .
H28A H 0.5895 -0.0727 -0.2528 0.167 Uiso 1 1 calc R . .
C29 C 0.6224(7) -0.11587(18) -0.1907(7) 0.129(5) Uani 1 1 d . . .
H29A H 0.5948 -0.1297 -0.2359 0.155 Uiso 1 1 calc R . .
C30 C 0.6724(5) -0.12843(19) -0.1088(5) 0.083(3) Uani 1 1 d . . .
H30A H 0.6777 -0.1509 -0.1022 0.099 Uiso 1 1 calc R . .
C31 C 0.3685(4) -0.12215(16) 0.3235(4) 0.063(2) Uani 1 1 d . . .
H31A H 0.3730 -0.0999 0.3130 0.076 Uiso 1 1 calc R . .
C32 C 0.3126(5) -0.13230(16) 0.3814(5) 0.067(3) Uani 1 1 d . . .
H32A H 0.2817 -0.1175 0.4117 0.081 Uiso 1 1 calc R . .
C33 C 0.3046(5) -0.16584(19) 0.3928(5) 0.089(3) Uani 1 1 d . . .
H33A H 0.2670 -0.1741 0.4305 0.106 Uiso 1 1 calc R . .
C34 C 0.3530(4) -0.18638(17) 0.3476(4) 0.064(2) Uani 1 1 d . . .
H34A H 0.3473 -0.2088 0.3533 0.077 Uiso 1 1 calc R . .
C35 C 0.4075(4) -0.17448(14) 0.2964(4) 0.048(2) Uani 1 1 d . . .
C36 C 0.4653(5) -0.19597(14) 0.2512(5) 0.056(2) Uani 1 1 d . . .
C37 C 0.4608(5) -0.23204(13) 0.2519(5) 0.095(3) Uani 1 1 d . . .
H37A H 0.5052 -0.2408 0.2189 0.143 Uiso 1 1 calc R . .
H37B H 0.3991 -0.2390 0.2255 0.143 Uiso 1 1 calc R . .
H37C H 0.4752 -0.2397 0.3118 0.143 Uiso 1 1 calc R . .
C38 C 0.6439(4) -0.17729(14) 0.1276(4) 0.048(2) Uani 1 1 d . . .
C39 C 0.8457(5) -0.18958(14) 0.0489(4) 0.051(2) Uani 1 1 d . . .
C40 C 0.8619(5) -0.22611(13) 0.0519(5) 0.074(3) Uani 1 1 d . . .
H40A H 0.8111 -0.2367 0.0725 0.111 Uiso 1 1 calc R . .
H40B H 0.9193 -0.2309 0.0913 0.111 Uiso 1 1 calc R . .
H40C H 0.8655 -0.2339 -0.0063 0.111 Uiso 1 1 calc R . .
C41 C 0.9133(4) -0.16786(15) 0.0192(4) 0.050(2) Uani 1 1 d . . .
C42 C 0.9872(4) -0.17747(16) -0.0213(4) 0.057(2) Uani 1 1 d . . .
H42A H 0.9964 -0.1995 -0.0316 0.069 Uiso 1 1 calc R . .
C43 C 1.0469(5) -0.15458(17) -0.0460(5) 0.080(3) Uani 1 1 d . . .
H43A H 1.0959 -0.1610 -0.0734 0.095 Uiso 1 1 calc R . .
C44 C 1.0338(5) -0.12351(17) -0.0306(5) 0.078(3) Uani 1 1 d . . .
H44A H 1.0752 -0.1077 -0.0435 0.094 Uiso 1 1 calc R . .
C45 C 0.9567(4) -0.11508(16) 0.0053(4) 0.063(2) Uani 1 1 d . . .
H45A H 0.9446 -0.0930 0.0113 0.075 Uiso 1 1 calc R . .
C46 C 0.5264(5) -0.11235(16) 0.5612(5) 0.068(3) Uani 1 1 d . . .
H46A H 0.5397 -0.0906 0.5510 0.082 Uiso 1 1 calc R . .
C47 C 0.4522(5) -0.11748(17) 0.6009(5) 0.077(3) Uani 1 1 d . . .
H47A H 0.4187 -0.1004 0.6198 0.092 Uiso 1 1 calc R . .
C48 C 0.4300(5) -0.1481(2) 0.6113(5) 0.092(3) Uani 1 1 d . . .
H48A H 0.3799 -0.1533 0.6386 0.110 Uiso 1 1 calc R . .
C49 C 0.4834(5) -0.17317(18) 0.5803(6) 0.095(3) Uani 1 1 d . . .
H49A H 0.4660 -0.1949 0.5834 0.114 Uiso 1 1 calc R . .
C50 C 0.5596(4) -0.16507(16) 0.5465(4) 0.050(2) Uani 1 1 d . . .
C51 C 0.6207(4) -0.18884(15) 0.5141(4) 0.051(2) Uani 1 1 d . . .
C52 C 0.5999(5) -0.22421(14) 0.5070(5) 0.077(3) Uani 1 1 d . . .
H52A H 0.6484 -0.2352 0.4837 0.116 Uiso 1 1 calc R . .
H52B H 0.5412 -0.2276 0.4683 0.116 Uiso 1 1 calc R . .
H52C H 0.5967 -0.2328 0.5645 0.116 Uiso 1 1 calc R . .
C53 C 0.8256(4) -0.18049(14) 0.4357(4) 0.038(2) Uani 1 1 d . . .
C54 C 0.9992(5) -0.20259(15) 0.3132(5) 0.059(2) Uani 1 1 d . . .
C55 C 0.9996(5) -0.23900(13) 0.3082(5) 0.079(3) Uani 1 1 d . . .
H55A H 0.9549 -0.2477 0.3409 0.118 Uiso 1 1 calc R . .
H55B H 1.0607 -0.2470 0.3329 0.118 Uiso 1 1 calc R . .
H55C H 0.9836 -0.2457 0.2475 0.118 Uiso 1 1 calc R . .
C56 C 1.0646(5) -0.18380(14) 0.2664(5) 0.055(2) Uani 1 1 d . . .
C57 C 1.1192(5) -0.19591(17) 0.2118(5) 0.075(3) Uani 1 1 d . . .
H57A H 1.1228 -0.2183 0.2041 0.090 Uiso 1 1 calc R . .
C58 C 1.1701(5) -0.17514(17) 0.1672(5) 0.079(3) Uani 1 1 d . . .
H58A H 1.2080 -0.1835 0.1300 0.095 Uiso 1 1 calc R . .
C59 C 1.1636(5) -0.14258(18) 0.1787(5) 0.070(3) Uani 1 1 d . . .
H59A H 1.1965 -0.1281 0.1494 0.084 Uiso 1 1 calc R . .
C60 C 1.1068(4) -0.13156(16) 0.2352(4) 0.057(2) Uani 1 1 d . . .
H60A H 1.1033 -0.1092 0.2442 0.068 Uiso 1 1 calc R . .
P2 P 0.75479(14) 0.25133(5) 0.48538(14) 0.0985(9) Uani 1 1 d DU . .
F21 F 0.7969(5) 0.23378(16) 0.5758(4) 0.123(3) Uani 0.619(3) 1 d PDU A 1
F22 F 0.7861(6) 0.28545(13) 0.5279(6) 0.143(4) Uani 0.619(3) 1 d PDU A 1
F23 F 0.7191(6) 0.21825(13) 0.4418(6) 0.144(4) Uani 0.619(3) 1 d PDU A 1
F24 F 0.7102(6) 0.26972(17) 0.3968(4) 0.136(4) Uani 0.619(3) 1 d PDU A 1
F25 F 0.8513(4) 0.2497(2) 0.4542(5) 0.147(3) Uani 0.619(3) 1 d PDU A 1
F26 F 0.6594(4) 0.2534(2) 0.5203(6) 0.153(4) Uani 0.619(3) 1 d PDU A 1
F21' F 0.7603(9) 0.2516(3) 0.3835(4) 0.128(5) Uani 0.381(3) 1 d PDU A 2
F22' F 0.7308(8) 0.2544(3) 0.5813(4) 0.154(6) Uani 0.381(3) 1 d PDU A 2
F23' F 0.8434(5) 0.2736(2) 0.5063(10) 0.126(5) Uani 0.381(3) 1 d PDU A 2
F24' F 0.6580(5) 0.2335(2) 0.4697(11) 0.137(5) Uani 0.381(3) 1 d PDU A 2
F25' F 0.6911(7) 0.28181(17) 0.4533(7) 0.135(5) Uani 0.381(3) 1 d PDU A 2
F26' F 0.8184(6) 0.22161(17) 0.5228(9) 0.125(5) Uani 0.381(3) 1 d PDU A 2
P1 P 0.72489(15) -0.21633(4) 0.78095(15) 0.0827(8) Uani 1 1 d DU . .
F11 F 0.7780(3) -0.21585(10) 0.7006(2) 0.1058(17) Uani 1 1 d DU B .
F12 F 0.6699(3) -0.21642(13) 0.8602(3) 0.147(2) Uani 1 1 d DU B .
F13 F 0.6726(5) -0.18378(13) 0.7475(5) 0.092(3) Uani 0.543(4) 1 d PDU B 1
F14 F 0.8098(4) -0.19636(19) 0.8315(6) 0.121(4) Uani 0.543(4) 1 d PDU B 1
F15 F 0.6390(5) -0.23269(16) 0.7153(5) 0.115(4) Uani 0.543(4) 1 d PDU B 1
F16 F 0.7639(7) -0.25224(13) 0.7915(8) 0.144(4) Uani 0.543(4) 1 d PDU B 1
F13' F 0.8089(5) -0.23643(18) 0.8382(6) 0.104(4) Uani 0.457(4) 1 d PDU B 2
F14' F 0.6705(7) -0.24774(15) 0.7422(8) 0.142(5) Uani 0.457(4) 1 d PDU B 2
F15' F 0.6640(7) -0.1917(2) 0.7162(6) 0.134(5) Uani 0.457(4) 1 d PDU B 2
F16' F 0.7751(6) -0.18448(16) 0.8233(7) 0.112(4) Uani 0.457(4) 1 d PDU B 2
P3 P 0.33345(17) -0.03259(5) 0.74434(15) 0.1414(12) Uani 1 1 d DU . .
F31 F 0.2364(5) -0.0499(2) 0.7470(9) 0.172(6) Uani 0.393(4) 1 d PDU C 1
F32 F 0.2820(8) 0.00169(14) 0.7303(12) 0.185(6) Uani 0.393(4) 1 d PDU C 1
F33 F 0.4010(6) -0.00525(19) 0.7200(8) 0.162(5) Uani 0.393(4) 1 d PDU C 1
F34 F 0.3104(12) -0.0433(3) 0.6435(4) 0.174(5) Uani 0.393(4) 1 d PDU C 1
F35 F 0.3336(11) -0.0272(3) 0.8465(4) 0.196(6) Uani 0.393(4) 1 d PDU C 1
F36 F 0.3789(8) -0.06754(15) 0.7644(9) 0.170(6) Uani 0.393(4) 1 d PDU C 1
F31' F 0.2458(4) -0.0411(2) 0.7888(5) 0.177(4) Uani 0.607(4) 1 d PDU C 2
F32' F 0.3137(8) 0.00443(12) 0.7684(6) 0.168(4) Uani 0.607(4) 1 d PDU C 2
F33' F 0.4288(4) -0.0261(2) 0.7103(5) 0.193(5) Uani 0.607(4) 1 d PDU C 2
F34' F 0.3977(5) -0.0335(2) 0.8413(4) 0.155(4) Uani 0.607(4) 1 d PDU C 2
F35' F 0.3407(8) -0.07027(12) 0.7251(7) 0.207(5) Uani 0.607(4) 1 d PDU C 2
F36' F 0.2652(6) -0.0272(2) 0.6521(4) 0.197(5) Uani 0.607(4) 1 d PDU C 2
P4 P 0.20136(17) -0.03622(5) 0.20920(17) 0.1826(14) Uani 1 1 d DU . .
F41 F 0.2591(7) -0.06801(16) 0.2307(9) 0.184(5) Uani 0.469(4) 1 d PDU D 1
F42 F 0.1231(6) -0.0610(2) 0.1647(9) 0.204(6) Uani 0.469(4) 1 d PDU D 1
F43 F 0.1466(6) -0.0333(3) 0.2876(5) 0.229(6) Uani 0.469(4) 1 d PDU D 1
F44 F 0.2602(7) -0.00542(18) 0.2460(10) 0.233(6) Uani 0.469(4) 1 d PDU D 1
F45 F 0.1390(7) -0.00607(19) 0.1695(9) 0.224(6) Uani 0.469(4) 1 d PDU D 1
F46 F 0.2320(8) -0.0341(3) 0.1160(4) 0.219(5) Uani 0.469(4) 1 d PDU D 1
F41' F 0.1548(7) -0.00974(18) 0.2610(7) 0.202(5) Uani 0.531(4) 1 d PDU D 2
F42' F 0.1992(7) -0.01585(18) 0.1230(4) 0.238(5) Uani 0.531(4) 1 d PDU D 2
F44' F 0.2082(6) -0.05735(17) 0.2975(4) 0.197(5) Uani 0.531(4) 1 d PDU D 2
F43' F 0.0982(4) -0.0491(2) 0.1769(7) 0.195(5) Uani 0.531(4) 1 d PDU D 2
F46' F 0.2412(6) -0.06676(14) 0.1662(5) 0.220(5) Uani 0.531(4) 1 d PDU D 2
F45' F 0.3062(4) -0.0251(2) 0.2445(7) 0.255(6) Uani 0.531(4) 1 d PDU D 2
O1W O 1.0709(9) -0.0043(3) -0.2587(10) 0.225(6) Uiso 0.67 1 d P . .
H1WA H 1.0619 -0.0013 -0.2009 0.270 Uiso 0.67 1 d PR . .
H1WB H 1.0991 -0.0032 -0.3083 0.270 Uiso 0.67 1 d PR . .
O1W' O 0.4916(16) -0.0239(5) 0.5033(17) 0.198(11) Uiso 0.33 1 d P . .
H1WC H 0.5169 -0.0107 0.5508 0.237 Uiso 0.67 1 d PR . .

loop_
_atom_site_aniso_label
_atom_site_aniso_U_11
_atom_site_aniso_U_22
_atom_site_aniso_U_33
_atom_site_aniso_U_23
_atom_site_aniso_U_13
_atom_site_aniso_U_12
Ni1 0.0533(5) 0.0427(4) 0.0395(5) 0.0013(4) 0.0088(4) 0.0037(5)
Ni2 0.0531(5) 0.0463(4) 0.0411(5) 0.0008(5) 0.0001(4) -0.0071(5)
Ni3 0.0422(5) 0.0484(5) 0.0475(6) -0.0096(4) 0.0008(4) -0.0033(4)
Ni4 0.0465(5) 0.0499(5) 0.0381(5) 0.0086(4) 0.0010(4) -0.0007(5)
S1 0.0595(12) 0.0454(9) 0.0521(12) 0.0035(10) -0.0107(10) 0.0010(10)
S2 0.0601(11) 0.0425(9) 0.0463(12) 0.0034(9) -0.0003(9) -0.0034(9)
S3 0.0495(10) 0.0494(10) 0.0527(12) 0.0055(9) 0.0062(9) 0.0021(9)
S4 0.0522(11) 0.0443(9) 0.0466(11) -0.0089(9) 0.0070(9) -0.0036(9)
N11 0.067(4) 0.058(3) 0.052(4) -0.008(3) 0.003(3) -0.026(3)
N12 0.055(4) 0.053(3) 0.062(4) 0.016(3) -0.003(3) 0.003(3)
N13 0.092(5) 0.039(3) 0.061(4) -0.020(3) -0.017(4) -0.009(3)
N14 0.093(5) 0.043(3) 0.072(5) 0.016(3) -0.017(4) -0.011(3)
N15 0.055(4) 0.050(3) 0.064(4) 0.003(3) -0.001(3) -0.008(3)
N16 0.047(3) 0.075(3) 0.053(4) -0.001(3) -0.010(3) -0.007(3)
N21 0.041(3) 0.078(4) 0.048(4) -0.019(3) -0.003(3) 0.008(3)
N22 0.053(4) 0.061(3) 0.057(4) -0.013(3) 0.013(3) -0.004(3)
N23 0.090(4) 0.044(3) 0.059(4) -0.006(3) 0.014(4) -0.018(3)
N24 0.100(5) 0.047(3) 0.048(4) -0.015(3) 0.015(4) -0.010(3)
N25 0.076(4) 0.053(3) 0.025(3) 0.010(3) 0.023(3) 0.001(3)
N26 0.068(4) 0.069(3) 0.012(3) -0.005(3) 0.002(3) -0.003(3)
N31 0.034(3) 0.064(3) 0.045(3) 0.022(3) 0.013(3) 0.009(3)
N32 0.041(3) 0.061(3) 0.040(3) 0.013(3) 0.019(3) -0.002(3)
N33 0.072(4) 0.051(3) 0.053(4) 0.009(3) 0.008(3) -0.028(3)
N34 0.065(4) 0.052(3) 0.058(4) -0.006(3) 0.023(3) -0.005(3)
N35 0.045(3) 0.062(3) 0.040(4) 0.005(3) 0.006(3) 0.002(3)
N36 0.057(3) 0.047(3) 0.042(3) 0.003(3) 0.007(3) 0.005(3)
N41 0.050(3) 0.046(3) 0.047(3) -0.015(3) 0.013(3) 0.000(3)
N42 0.060(3) 0.056(3) 0.013(3) 0.016(2) 0.008(3) 0.011(3)
N43 0.039(3) 0.051(3) 0.049(4) 0.001(3) 0.013(3) -0.002(3)
N44 0.055(4) 0.047(3) 0.064(4) 0.006(3) 0.001(3) -0.014(3)
N45 0.044(3) 0.042(3) 0.048(4) -0.009(3) 0.005(3) 0.002(3)
N46 0.053(4) 0.076(4) 0.031(3) -0.007(3) -0.010(3) 0.008(3)
C1 0.117(6) 0.060(4) 0.048(5) 0.023(4) 0.010(5) 0.002(5)
C2 0.128(7) 0.136(7) 0.033(5) 0.000(5) -0.029(5) -0.038(6)
C3 0.194(10) 0.077(5) 0.077(7) -0.038(5) -0.016(7) -0.048(6)
C4 0.167(8) 0.094(6) 0.033(5) 0.000(5) -0.032(6) -0.047(6)
C5 0.094(6) 0.049(4) 0.085(7) 0.018(4) -0.014(5) -0.018(4)
C6 0.095(6) 0.055(4) 0.045(5) -0.011(4) -0.014(5) -0.012(4)
C7 0.282(12) 0.027(4) 0.155(10) 0.010(5) -0.122(9) -0.037(6)
C8 0.045(4) 0.062(4) 0.057(5) 0.038(4) 0.008(4) 0.014(4)
C9 0.056(5) 0.059(4) 0.069(6) 0.006(4) -0.011(4) 0.012(4)
C10 0.135(8) 0.072(5) 0.101(7) 0.049(5) -0.031(6) -0.007(5)
C11 0.055(4) 0.062(4) 0.052(5) 0.007(4) 0.011(4) -0.006(4)
C12 0.087(6) 0.068(5) 0.087(7) 0.016(5) -0.006(5) 0.012(5)
C13 0.141(8) 0.106(6) 0.079(7) 0.039(6) -0.059(6) -0.018(6)
C14 0.097(6) 0.144(7) 0.038(5) -0.025(5) -0.016(4) -0.053(6)
C15 0.068(5) 0.129(6) 0.059(6) 0.038(5) 0.002(4) 0.000(5)
C16 0.044(5) 0.107(6) 0.111(8) -0.001(6) -0.023(5) 0.006(5)
C17 0.071(6) 0.182(9) 0.085(7) -0.020(7) -0.041(5) 0.036(6)
C18 0.103(7) 0.162(7) 0.122(8) -0.104(6) -0.027(6) 0.003(7)
C19 0.140(8) 0.093(6) 0.108(8) -0.031(6) -0.069(7) 0.013(6)
C20 0.064(5) 0.050(4) 0.081(6) -0.029(4) -0.018(5) -0.004(4)
C21 0.084(5) 0.064(4) 0.060(6) -0.019(4) 0.013(5) -0.026(4)
C22 0.126(7) 0.073(5) 0.077(7) -0.020(5) 0.013(5) -0.038(5)
C23 0.054(4) 0.049(4) 0.058(5) 0.021(4) 0.007(4) 0.011(4)
C24 0.063(5) 0.073(5) 0.055(5) 0.012(4) 0.006(4) -0.006(4)
C25 0.169(9) 0.041(4) 0.100(8) 0.019(5) -0.017(7) 0.000(5)
C26 0.074(5) 0.058(4) 0.028(4) 0.013(3) 0.024(4) 0.016(4)
C27 0.136(8) 0.097(6) 0.125(9) 0.046(6) 0.026(7) 0.060(6)
C28 0.199(10) 0.147(7) 0.042(6) -0.012(6) -0.061(6) 0.073(8)
C29 0.150(9) 0.064(5) 0.152(11) -0.020(6) -0.031(8) 0.016(6)
C30 0.063(5) 0.107(6) 0.070(6) 0.009(5) -0.010(4) 0.040(5)
C31 0.043(4) 0.074(4) 0.064(5) 0.036(4) -0.013(4) -0.006(4)
C32 0.064(5) 0.079(5) 0.057(5) -0.001(4) 0.009(4) 0.000(4)
C33 0.077(5) 0.146(7) 0.043(5) 0.033(5) 0.012(4) -0.034(5)
C34 0.058(5) 0.094(5) 0.038(4) 0.035(4) 0.007(4) -0.020(4)
C35 0.040(4) 0.061(4) 0.041(4) 0.026(3) -0.002(3) -0.007(4)
C36 0.053(4) 0.061(4) 0.051(5) 0.025(4) 0.004(4) -0.003(4)
C37 0.119(7) 0.043(4) 0.117(8) 0.034(5) 0.001(6) -0.015(5)
C38 0.033(4) 0.056(4) 0.054(5) -0.017(4) 0.003(3) 0.003(3)
C39 0.081(5) 0.046(4) 0.025(4) -0.001(3) 0.000(4) 0.004(4)
C40 0.078(5) 0.051(4) 0.094(6) -0.012(4) 0.016(5) 0.013(4)
C41 0.047(4) 0.071(4) 0.035(4) 0.003(4) 0.014(3) 0.011(4)
C42 0.056(4) 0.079(5) 0.035(4) -0.016(4) 0.004(4) 0.008(4)
C43 0.045(4) 0.107(6) 0.090(6) -0.020(5) 0.022(4) -0.003(5)
C44 0.075(5) 0.065(5) 0.096(7) 0.004(5) 0.020(5) 0.000(5)
C45 0.068(5) 0.070(5) 0.057(5) 0.014(4) 0.030(4) 0.010(4)
C46 0.078(5) 0.062(4) 0.066(6) 0.016(4) 0.016(4) 0.010(4)
C47 0.066(5) 0.090(5) 0.071(6) -0.014(5) 0.005(5) 0.006(5)
C48 0.052(5) 0.161(7) 0.069(6) -0.023(6) 0.026(4) 0.005(5)
C49 0.066(5) 0.099(5) 0.112(8) 0.040(5) -0.003(5) -0.050(5)
C50 0.048(4) 0.077(4) 0.023(4) 0.011(4) -0.003(3) -0.004(4)
C51 0.041(4) 0.063(4) 0.046(5) 0.015(4) -0.003(4) -0.013(4)
C52 0.071(5) 0.072(5) 0.093(6) 0.004(4) 0.025(5) -0.029(4)
C53 0.034(4) 0.056(4) 0.025(4) -0.002(3) 0.007(3) 0.012(3)
C54 0.045(4) 0.069(4) 0.053(5) 0.008(4) -0.015(4) -0.003(4)
C55 0.063(5) 0.040(4) 0.133(8) -0.025(4) 0.018(5) 0.005(4)
C56 0.057(5) 0.053(4) 0.044(5) -0.012(4) -0.022(4) 0.010(4)
C57 0.054(5) 0.086(5) 0.084(6) -0.040(4) 0.009(4) 0.022(4)
C58 0.061(5) 0.111(6) 0.068(6) -0.037(5) 0.021(4) 0.016(5)
C59 0.056(5) 0.111(6) 0.039(5) -0.020(4) -0.005(4) 0.006(5)
C60 0.065(4) 0.073(4) 0.039(4) -0.002(4) 0.028(3) -0.001(4)
P2 0.0946(17) 0.0852(13) 0.111(2) 0.0485(14) 0.0059(15) -0.0177(13)
F21 0.107(6) 0.138(6) 0.120(6) 0.046(5) 0.011(5) -0.007(5)
F22 0.170(7) 0.091(5) 0.174(8) -0.008(5) 0.048(6) -0.026(5)
F23 0.183(8) 0.092(5) 0.141(8) -0.005(5) -0.014(7) -0.030(6)
F24 0.143(7) 0.133(6) 0.122(7) 0.026(6) -0.006(6) 0.001(6)
F25 0.120(6) 0.161(6) 0.175(7) 0.024(6) 0.074(5) -0.005(6)
F26 0.126(6) 0.156(6) 0.184(8) 0.007(6) 0.044(6) -0.016(6)
F21' 0.127(9) 0.158(9) 0.113(9) 0.006(8) 0.058(7) -0.014(8)
F22' 0.159(10) 0.150(9) 0.156(11) -0.017(9) 0.034(9) -0.019(9)
F23' 0.093(8) 0.112(8) 0.176(10) 0.035(8) 0.035(8) -0.033(7)
F24' 0.151(9) 0.103(8) 0.147(10) 0.004(8) 0.001(9) -0.075(7)
F25' 0.144(9) 0.078(7) 0.180(10) 0.035(7) 0.019(8) 0.018(7)
F26' 0.113(8) 0.080(7) 0.185(11) 0.015(8) 0.037(8) 0.028(7)
P1 0.1074(18) 0.0630(11) 0.0776(16) 0.0104(14) 0.0165(14) -0.0001(14)
F11 0.130(3) 0.137(3) 0.070(3) -0.016(3) 0.072(3) 0.002(3)
F12 0.156(5) 0.163(4) 0.132(5) 0.001(4) 0.053(4) -0.031(4)
F13 0.116(6) 0.087(5) 0.069(6) -0.025(4) 0.010(5) 0.021(5)
F14 0.083(6) 0.165(7) 0.092(7) -0.025(6) -0.047(5) 0.001(6)
F15 0.146(7) 0.057(4) 0.128(8) 0.008(5) -0.011(6) -0.017(5)
F16 0.179(8) 0.081(5) 0.158(8) 0.016(6) -0.003(7) 0.024(6)
F13' 0.134(7) 0.074(5) 0.099(7) 0.031(5) 0.009(6) 0.048(6)
F14' 0.197(9) 0.056(6) 0.179(10) -0.013(6) 0.045(8) -0.032(7)
F15' 0.146(9) 0.144(8) 0.081(8) 0.014(7) -0.064(7) 0.026(8)
F16' 0.097(8) 0.149(8) 0.090(8) -0.001(7) 0.018(6) 0.009(7)
P3 0.231(3) 0.0952(17) 0.109(2) -0.0166(17) 0.060(2) -0.050(2)
F31 0.242(12) 0.144(9) 0.144(11) -0.064(8) 0.076(10) -0.067(9)
F32 0.280(11) 0.100(8) 0.161(11) -0.027(8) -0.001(10) -0.033(9)
F33 0.260(11) 0.099(7) 0.133(10) -0.029(7) 0.052(9) -0.082(8)
F34 0.268(11) 0.154(9) 0.100(9) -0.038(8) 0.035(9) -0.084(9)
F35 0.278(12) 0.173(10) 0.143(10) -0.027(9) 0.052(10) -0.028(10)
F36 0.239(12) 0.104(8) 0.159(11) -0.067(8) 0.012(10) -0.005(9)
F31' 0.213(7) 0.170(7) 0.178(7) -0.020(7) 0.119(6) -0.088(7)
F32' 0.240(9) 0.110(6) 0.144(9) 0.004(6) 0.011(7) -0.044(7)
F33' 0.228(9) 0.191(8) 0.170(9) -0.017(8) 0.061(8) -0.065(8)
F34' 0.225(9) 0.131(6) 0.111(7) -0.014(6) 0.039(7) -0.053(7)
F35' 0.300(10) 0.153(7) 0.164(9) -0.079(7) 0.026(9) -0.013(8)
F36' 0.282(10) 0.185(8) 0.108(8) -0.028(7) -0.003(8) -0.054(8)
P4 0.266(3) 0.0966(19) 0.227(3) 0.000(2) 0.156(2) -0.022(2)
F41 0.259(9) 0.128(7) 0.185(9) -0.020(7) 0.096(8) 0.069(8)
F42 0.271(12) 0.120(8) 0.237(12) -0.017(9) 0.091(10) 0.023(9)
F43 0.330(11) 0.167(9) 0.221(10) -0.031(9) 0.131(9) -0.012(10)
F44 0.277(11) 0.154(8) 0.278(12) -0.057(9) 0.076(10) -0.036(9)
F45 0.333(11) 0.166(9) 0.207(10) -0.008(9) 0.141(9) 0.019(9)
F46 0.337(10) 0.131(7) 0.234(10) 0.082(7) 0.169(8) 0.074(8)
F41' 0.331(9) 0.111(6) 0.199(9) -0.036(7) 0.141(8) -0.020(8)
F42' 0.363(11) 0.187(9) 0.203(9) 0.078(8) 0.155(9) 0.042(9)
F44' 0.279(10) 0.103(6) 0.231(10) -0.017(7) 0.103(9) 0.025(7)
F43' 0.246(11) 0.123(8) 0.232(11) -0.018(8) 0.085(9) 0.024(8)
F46' 0.308(10) 0.149(8) 0.228(11) 0.027(8) 0.118(9) 0.063(9)
F45' 0.279(12) 0.179(9) 0.330(13) -0.087(10) 0.116(11) -0.100(9)

loop_
_atom_type_symbol
_atom_type_description
_atom_type_scat_dispersion_real
_atom_type_scat_dispersion_imag
_atom_type_scat_source
C C 0.0033 0.0016 'International Tables Vol C Tables 4.2.6.8 and 6.1.1.4'
H H 0.0000 0.0000 'International Tables Vol C Tables 4.2.6.8 and 6.1.1.4'
O O 0.0106 0.0060 'International Tables Vol C Tables 4.2.6.8 and 6.1.1.4'
N N 0.0061 0.0033 'International Tables Vol C Tables 4.2.6.8 and 6.1.1.4'
F F 0.0171 0.0103 'International Tables Vol C Tables 4.2.6.8 and 6.1.1.4'
S S 0.1246 0.1234 'International Tables Vol C Tables 4.2.6.8 and 6.1.1.4'
Ni Ni 0.3393 1.1124 'International Tables Vol C Tables 4.2.6.8 and 6.1.1.4'
P P 0.1023 0.0942 'International Tables Vol C Tables 4.2.6.8 and 6.1.1.4'

loop_
_geom_angle_atom_site_label_1
_geom_angle_atom_site_label_2
_geom_angle_atom_site_label_3
_geom_angle
_geom_angle_site_symmetry_1
_geom_angle_site_symmetry_3
_geom_angle_publ_flag
N35 Ni1 N25 174.1(2) . . ?
N35 Ni1 N26 108.1(2) . . ?
N25 Ni1 N26 77.71(19) . . ?
N35 Ni1 N36 79.7(2) . . ?
N25 Ni1 N36 99.6(2) . . ?
N26 Ni1 N36 92.9(2) . . ?
N35 Ni1 S2 93.41(15) . . ?
N25 Ni1 S2 80.81(15) . . ?
N26 Ni1 S2 158.25(14) . . ?
N36 Ni1 S2 94.01(14) . . ?
N35 Ni1 S3 79.66(16) . . ?
N25 Ni1 S3 101.62(16) . . ?
N26 Ni1 S3 86.88(16) . . ?
N36 Ni1 S3 158.17(13) . . ?
S2 Ni1 S3 94.19(7) . . ?
N42 Ni2 N12 175.3(2) . . ?
N42 Ni2 N41 79.11(19) . . ?
N12 Ni2 N41 101.6(2) . . ?
N42 Ni2 N11 106.71(19) . . ?
N12 Ni2 N11 77.9(2) . . ?
N41 Ni2 N11 91.4(2) . . ?
N42 Ni2 S1 93.97(14) . . ?
N12 Ni2 S1 81.41(16) . . ?
N41 Ni2 S1 94.18(15) . . ?
N11 Ni2 S1 159.26(14) . . ?
N42 Ni2 S4 80.44(15) . . ?
N12 Ni2 S4 99.34(16) . . ?
N41 Ni2 S4 158.37(14) . . ?
N11 Ni2 S4 87.79(16) . . ?
S1 Ni2 S4 94.16(7) . . ?
N22 Ni3 N45 178.7(2) . . ?
N22 Ni3 N21 77.5(2) . . ?
N45 Ni3 N21 102.7(2) . . ?
N22 Ni3 N46 102.9(2) . . ?
N45 Ni3 N46 78.4(2) . . ?
N21 Ni3 N46 94.3(2) . . ?
N22 Ni3 S2 82.60(16) . . ?
N45 Ni3 S2 97.17(15) . . ?
N21 Ni3 S2 160.11(15) . . ?
N46 Ni3 S2 89.23(15) . . ?
N22 Ni3 S4 96.51(17) . . ?
N45 Ni3 S4 82.22(16) . . ?
N21 Ni3 S4 88.23(16) . . ?
N46 Ni3 S4 160.56(15) . . ?
S2 Ni3 S4 94.91(7) . . ?
N15 Ni4 N32 177.5(2) . . ?
N15 Ni4 N31 104.9(2) . . ?
N32 Ni4 N31 77.6(2) . . ?
N15 Ni4 N16 77.4(2) . . ?
N32 Ni4 N16 103.2(2) . . ?
N31 Ni4 N16 94.2(2) . . ?
N15 Ni4 S1 82.92(16) . . ?
N32 Ni4 S1 96.46(14) . . ?
N31 Ni4 S1 89.71(14) . . ?
N16 Ni4 S1 160.30(15) . . ?
N15 Ni4 S3 93.97(17) . . ?
N32 Ni4 S3 83.65(15) . . ?
N31 Ni4 S3 161.02(14) . . ?
N16 Ni4 S3 87.42(17) . . ?
S1 Ni4 S3 95.14(7) . . ?
C8 S1 Ni4 98.3(2) . . ?
C8 S1 Ni2 92.5(2) . . ?
Ni4 S1 Ni2 160.05(9) . . ?
C23 S2 Ni3 94.8(2) . . ?
C23 S2 Ni1 96.7(2) . . ?
Ni3 S2 Ni1 158.15(9) . . ?
C38 S3 Ni1 94.3(2) . . ?
C38 S3 Ni4 95.9(2) . . ?
Ni1 S3 Ni4 150.98(8) . . ?
C53 S4 Ni3 96.7(2) . . ?
C53 S4 Ni2 93.4(2) . . ?
Ni3 S4 Ni2 151.28(8) . . ?
C5 N11 C1 121.6(6) . . ?
C5 N11 Ni2 111.1(5) . . ?
C1 N11 Ni2 127.1(4) . . ?
C6 N12 N13 117.8(5) . . ?
C6 N12 Ni2 118.8(5) . . ?
N13 N12 Ni2 123.4(4) . . ?
C8 N13 N12 112.8(5) . . ?
N15 N14 C8 121.4(5) . . ?
C9 N15 N14 120.5(5) . . ?
C9 N15 Ni4 119.3(4) . . ?
N14 N15 Ni4 120.1(4) . . ?
C11 N16 C15 120.4(6) . . ?
C11 N16 Ni4 115.7(4) . . ?
C15 N16 Ni4 123.8(4) . . ?
C20 N21 C16 118.6(6) . . ?
C20 N21 Ni3 114.2(4) . . ?
C16 N21 Ni3 126.1(5) . . ?
C21 N22 N23 120.4(5) . . ?
C21 N22 Ni3 117.5(4) . . ?
N23 N22 Ni3 122.1(4) . . ?
C23 N23 N22 115.0(5) . . ?
C23 N24 N25 116.8(5) . . ?
C24 N25 N24 119.5(5) . . ?
C24 N25 Ni1 118.5(4) . . ?
N24 N25 Ni1 121.8(4) . . ?
C30 N26 C26 119.1(6) . . ?
C30 N26 Ni1 125.1(5) . . ?
C26 N26 Ni1 115.7(4) . . ?
C31 N31 C35 117.9(6) . . ?
C31 N31 Ni4 127.0(4) . . ?
C35 N31 Ni4 114.8(4) . . ?
C36 N32 N33 120.7(5) . . ?
C36 N32 Ni4 120.2(4) . . ?
N33 N32 Ni4 118.9(4) . . ?
N32 N33 C38 121.2(5) . . ?
C38 N34 N35 112.2(5) . . ?
C39 N35 N34 118.1(5) . . ?
C39 N35 Ni1 116.4(4) . . ?
N34 N35 Ni1 125.0(4) . . ?
C45 N36 C41 119.0(6) . . ?
C45 N36 Ni1 128.2(4) . . ?
C41 N36 Ni1 112.4(4) . . ?
C46 N41 C50 116.4(6) . . ?
C46 N41 Ni2 130.0(4) . . ?
C50 N41 Ni2 113.4(4) . . ?
C51 N42 N43 118.2(5) . . ?
C51 N42 Ni2 117.5(4) . . ?
N43 N42 Ni2 123.2(4) . . ?
C53 N43 N42 114.8(5) . . ?
N45 N44 C53 120.4(5) . . ?
C54 N45 N44 121.0(5) . . ?
C54 N45 Ni3 118.3(4) . . ?
N44 N45 Ni3 120.6(4) . . ?
C60 N46 C56 118.1(6) . . ?
C60 N46 Ni3 126.5(4) . . ?
C56 N46 Ni3 115.3(5) . . ?
N11 C1 C2 116.9(6) . . ?
C3 C2 C1 122.9(8) . . ?
C2 C3 C4 121.2(8) . . ?
C3 C4 C5 116.4(7) . . ?
N11 C5 C4 121.0(7) . . ?
N11 C5 C6 118.8(7) . . ?
C4 C5 C6 120.2(6) . . ?
N12 C6 C5 113.0(6) . . ?
N12 C6 C7 122.2(7) . . ?
C5 C6 C7 124.8(7) . . ?
N13 C8 N14 114.7(5) . . ?
N13 C8 S1 128.6(5) . . ?
N14 C8 S1 116.5(5) . . ?
N15 C9 C10 124.5(6) . . ?
N15 C9 C11 113.8(5) . . ?
C10 C9 C11 121.6(6) . . ?
N16 C11 C12 122.3(6) . . ?
N16 C11 C9 113.4(6) . . ?
C12 C11 C9 124.3(6) . . ?
C11 C12 C13 118.9(7) . . ?
C14 C13 C12 120.3(8) . . ?
C13 C14 C15 120.5(7) . . ?
N16 C15 C14 117.0(7) . . ?
N21 C16 C17 120.9(7) . . ?
C18 C17 C16 119.1(8) . . ?
C17 C18 C19 118.3(8) . . ?
C18 C19 C20 121.8(8) . . ?
N21 C20 C19 121.3(7) . . ?
N21 C20 C21 115.0(6) . . ?
C19 C20 C21 123.7(6) . . ?
N22 C21 C20 115.1(6) . . ?
N22 C21 C22 121.5(6) . . ?
C20 C21 C22 123.4(6) . . ?
N24 C23 N23 112.0(5) . . ?
N24 C23 S2 122.8(5) . . ?
N23 C23 S2 125.1(5) . . ?
N25 C24 C26 114.0(6) . . ?
N25 C24 C25 123.9(6) . . ?
C26 C24 C25 121.9(6) . . ?
N26 C26 C27 120.4(6) . . ?
N26 C26 C24 114.1(5) . . ?
C27 C26 C24 125.4(6) . . ?
C26 C27 C28 122.0(7) . . ?
C29 C28 C27 117.1(8) . . ?
C28 C29 C30 117.2(8) . . ?
N26 C30 C29 123.6(7) . . ?
N31 C31 C32 122.8(6) . . ?
C31 C32 C33 116.9(7) . . ?
C34 C33 C32 118.8(7) . . ?
C35 C34 C33 120.1(7) . . ?
C34 C35 N31 123.3(6) . . ?
C34 C35 C36 121.3(6) . . ?
N31 C35 C36 115.3(6) . . ?
N32 C36 C35 112.0(5) . . ?
N32 C36 C37 123.7(7) . . ?
C35 C36 C37 124.3(6) . . ?
N34 C38 N33 115.0(5) . . ?
N34 C38 S3 126.5(5) . . ?
N33 C38 S3 118.5(5) . . ?
N35 C39 C41 115.5(5) . . ?
N35 C39 C40 124.3(6) . . ?
C41 C39 C40 120.1(6) . . ?
N36 C41 C42 118.5(6) . . ?
N36 C41 C39 115.6(6) . . ?
C42 C41 C39 125.9(6) . . ?
C43 C42 C41 120.4(6) . . ?
C44 C43 C42 119.4(7) . . ?
C43 C44 C45 117.9(7) . . ?
N36 C45 C44 124.5(6) . . ?
N41 C46 C47 128.7(7) . . ?
C48 C47 C46 116.0(7) . . ?
C47 C48 C49 119.3(8) . . ?
C50 C49 C48 119.3(7) . . ?
C49 C50 N41 120.1(6) . . ?
C49 C50 C51 124.0(6) . . ?
N41 C50 C51 115.8(6) . . ?
N42 C51 C50 113.5(5) . . ?
N42 C51 C52 123.4(6) . . ?
C50 C51 C52 123.1(6) . . ?
N43 C53 N44 116.4(5) . . ?
N43 C53 S4 125.5(5) . . ?
N44 C53 S4 118.1(4) . . ?
N45 C54 C55 125.8(6) . . ?
N45 C54 C56 115.7(6) . . ?
C55 C54 C56 118.5(6) . . ?
C57 C56 N46 120.6(7) . . ?
C57 C56 C54 127.1(6) . . ?
N46 C56 C54 112.0(6) . . ?
C56 C57 C58 120.5(7) . . ?
C59 C58 C57 119.0(7) . . ?
C58 C59 C60 118.0(7) . . ?
N46 C60 C59 123.7(6) . . ?
F23 P2 F25 94.6(5) . . ?
F23 P2 F23' 142.5(6) . . ?
F25 P2 F23' 48.4(5) . . ?
F23 P2 F24' 46.2(6) . . ?
F25 P2 F24' 139.9(6) . . ?
F23' P2 F24' 171.2(6) . . ?
F23 P2 F26' 67.2(5) . . ?
F25 P2 F26' 65.0(5) . . ?
F23' P2 F26' 88.1(5) . . ?
F24' P2 F26' 98.6(5) . . ?
F23 P2 F22 177.3(5) . . ?
F25 P2 F22 87.5(5) . . ?
F23' P2 F22 39.8(5) . . ?
F24' P2 F22 131.5(6) . . ?
F26' P2 F22 115.3(5) . . ?
F23 P2 F26 87.0(5) . . ?
F25 P2 F26 177.9(5) . . ?
F23' P2 F26 129.9(6) . . ?
F24' P2 F26 41.9(6) . . ?
F26' P2 F26 114.4(6) . . ?
F22 P2 F26 91.0(5) . . ?
F23 P2 F22' 110.9(6) . . ?
F25 P2 F22' 130.6(5) . . ?
F23' P2 F22' 94.3(7) . . ?
F24' P2 F22' 80.6(7) . . ?
F26' P2 F22' 86.2(7) . . ?
F22 P2 F22' 68.8(6) . . ?
F26 P2 F22' 47.3(5) . . ?
F23 P2 F25' 114.9(5) . . ?
F25 P2 F25' 116.6(5) . . ?
F23' P2 F25' 91.1(5) . . ?
F24' P2 F25' 81.9(5) . . ?
F26' P2 F25' 176.8(7) . . ?
F22 P2 F25' 62.4(5) . . ?
F26 P2 F25' 64.0(5) . . ?
F22' P2 F25' 90.7(6) . . ?
F23 P2 F21' 69.7(6) . . ?
F25 P2 F21' 59.3(5) . . ?
F23' P2 F21' 90.7(7) . . ?
F24' P2 F21' 93.2(8) . . ?
F26' P2 F21' 103.6(7) . . ?
F22 P2 F21' 110.0(6) . . ?
F26 P2 F21' 122.8(6) . . ?
F22' P2 F21' 169.1(6) . . ?
F25' P2 F21' 79.5(7) . . ?
F23 P2 F21 91.6(4) . . ?
F25 P2 F21 91.3(4) . . ?
F23' P2 F21 84.9(6) . . ?
F24' P2 F21 96.8(6) . . ?
F26' P2 F21 38.8(6) . . ?
F22 P2 F21 90.1(4) . . ?
F26 P2 F21 87.2(4) . . ?
F22' P2 F21 48.2(5) . . ?
F25' P2 F21 138.0(5) . . ?
F21' P2 F21 142.1(6) . . ?
F23 P2 F24 89.5(4) . . ?
F25 P2 F24 90.5(5) . . ?
F23' P2 F24 95.4(6) . . ?
F24' P2 F24 82.7(6) . . ?
F26' P2 F24 143.4(6) . . ?
F22 P2 F24 88.7(4) . . ?
F26 P2 F24 91.0(5) . . ?
F22' P2 F24 129.6(5) . . ?
F25' P2 F24 39.8(5) . . ?
F21' P2 F24 40.0(5) . . ?
F21 P2 F24 177.8(5) . . ?
F14 P1 F14' 156.1(5) . . ?
F14 P1 F11 85.8(4) . . ?
F14' P1 F11 89.9(5) . . ?
F14 P1 F15' 106.4(5) . . ?
F14' P1 F15' 95.6(5) . . ?
F11 P1 F15' 78.2(5) . . ?
F14 P1 F12 94.8(4) . . ?
F14' P1 F12 89.9(5) . . ?
F11 P1 F12 178.8(3) . . ?
F15' P1 F12 100.6(5) . . ?
F14 P1 F13 90.7(4) . . ?
F14' P1 F13 112.9(4) . . ?
F11 P1 F13 90.6(4) . . ?
F15' P1 F13 21.1(4) . . ?
F12 P1 F13 88.3(4) . . ?
F14 P1 F16 101.5(5) . . ?
F14' P1 F16 54.7(5) . . ?
F11 P1 F16 82.7(5) . . ?
F15' P1 F16 144.7(5) . . ?
F12 P1 F16 98.2(5) . . ?
F13 P1 F16 165.6(5) . . ?
F14 P1 F16' 25.6(4) . . ?
F14' P1 F16' 176.6(6) . . ?
F11 P1 F16' 93.3(4) . . ?
F15' P1 F16' 84.1(5) . . ?
F12 P1 F16' 86.8(5) . . ?
F13 P1 F16' 66.1(4) . . ?
F16 P1 F16' 126.8(5) . . ?
F14 P1 F13' 62.6(4) . . ?
F14' P1 F13' 94.0(5) . . ?
F11 P1 F13' 90.2(4) . . ?
F15' P1 F13' 164.9(5) . . ?
F12 P1 F13' 91.0(4) . . ?
F13 P1 F13' 153.1(4) . . ?
F16 P1 F13' 40.3(4) . . ?
F16' P1 F13' 87.0(4) . . ?
F14 P1 F15 170.2(5) . . ?
F14' P1 F15 30.4(4) . . ?
F11 P1 F15 87.0(4) . . ?
F15' P1 F15 65.4(4) . . ?
F12 P1 F15 92.2(4) . . ?
F13 P1 F15 82.7(4) . . ?
F16 P1 F15 84.3(4) . . ?
F16' P1 F15 148.8(4) . . ?
F13' P1 F15 124.2(4) . . ?
F35' P3 F33 125.7(6) . . ?
F35' P3 F36 27.5(6) . . ?
F33 P3 F36 115.5(6) . . ?
F35' P3 F35 109.5(6) . . ?
F33 P3 F35 104.2(7) . . ?
F36 P3 F35 90.4(6) . . ?
F35' P3 F31 70.0(5) . . ?
F33 P3 F31 156.6(5) . . ?
F36 P3 F31 86.2(5) . . ?
F35 P3 F31 83.1(7) . . ?
F35' P3 F34 63.7(6) . . ?
F33 P3 F34 89.8(7) . . ?
F36 P3 F34 87.0(7) . . ?
F35 P3 F34 165.5(8) . . ?
F31 P3 F34 82.5(8) . . ?
F35' P3 F32 152.2(6) . . ?
F33 P3 F32 68.8(6) . . ?
F36 P3 F32 174.9(8) . . ?
F35 P3 F32 85.9(8) . . ?
F31 P3 F32 89.9(5) . . ?
F34 P3 F32 95.7(8) . . ?
F35' P3 F31' 87.2(5) . . ?
F33 P3 F31' 147.0(5) . . ?
F36 P3 F31' 93.3(6) . . ?
F35 P3 F31' 57.6(6) . . ?
F31 P3 F31' 26.5(6) . . ?
F34 P3 F31' 108.3(7) . . ?
F32 P3 F31' 81.8(6) . . ?
F35' P3 F33' 90.6(5) . . ?
F33 P3 F33' 35.5(5) . . ?
F36 P3 F33' 81.8(6) . . ?
F35 P3 F33' 117.1(7) . . ?
F31 P3 F33' 156.4(6) . . ?
F34 P3 F33' 76.6(7) . . ?
F32 P3 F33' 103.0(6) . . ?
F31' P3 F33' 173.0(4) . . ?
F35' P3 F36' 91.2(5) . . ?
F33 P3 F36' 90.3(5) . . ?
F36 P3 F36' 118.0(5) . . ?
F35 P3 F36' 138.7(6) . . ?
F31 P3 F36' 70.7(6) . . ?
F34 P3 F36' 35.0(6) . . ?
F32 P3 F36' 63.4(7) . . ?
F31' P3 F36' 89.6(4) . . ?
F33' P3 F36' 97.2(5) . . ?
F35' P3 F32' 172.4(6) . . ?
F33 P3 F32' 61.8(5) . . ?
F36 P3 F32' 153.9(6) . . ?
F35 P3 F32' 66.8(5) . . ?
F31 P3 F32' 102.6(5) . . ?
F34 P3 F32' 118.2(6) . . ?
F32 P3 F32' 24.9(6) . . ?
F31' P3 F32' 85.2(5) . . ?
F33' P3 F32' 96.9(5) . . ?
F36' P3 F32' 88.0(4) . . ?
F35' P3 F34' 96.0(5) . . ?
F33 P3 F34' 87.3(5) . . ?
F36 P3 F34' 69.4(5) . . ?
F35 P3 F34' 35.9(6) . . ?
F31 P3 F34' 109.7(6) . . ?
F34 P3 F34' 151.9(7) . . ?
F32 P3 F34' 109.1(7) . . ?
F31' P3 F34' 88.5(4) . . ?
F33' P3 F34' 85.0(4) . . ?
F36' P3 F34' 172.5(5) . . ?
F32' P3 F34' 84.6(5) . . ?
F41 P4 F42' 123.8(6) . . ?
F41 P4 F43 103.4(7) . . ?
F42' P4 F43 132.6(6) . . ?
F41 P4 F41' 137.6(7) . . ?
F42' P4 F41' 96.7(5) . . ?
F43 P4 F41' 39.6(6) . . ?
F41 P4 F44 110.9(5) . . ?
F42' P4 F44 78.6(6) . . ?
F43 P4 F44 88.9(7) . . ?
F41' P4 F44 61.3(6) . . ?
F41 P4 F46' 36.5(6) . . ?
F42' P4 F46' 91.2(4) . . ?
F43 P4 F46' 131.5(6) . . ?
F41' P4 F46' 171.1(5) . . ?
F44 P4 F46' 124.8(6) . . ?
F41 P4 F46 90.5(7) . . ?
F42' P4 F46 33.5(5) . . ?
F43 P4 F46 164.1(6) . . ?
F41' P4 F46 129.9(6) . . ?
F44 P4 F46 93.3(7) . . ?
F46' P4 F46 58.4(5) . . ?
F41 P4 F43' 103.6(5) . . ?
F42' P4 F43' 92.2(5) . . ?
F43 P4 F43' 71.4(5) . . ?
F41' P4 F43' 85.2(5) . . ?
F44 P4 F43' 143.5(5) . . ?
F46' P4 F43' 90.3(4) . . ?
F46 P4 F43' 98.1(6) . . ?
F41 P4 F42 82.8(5) . . ?
F42' P4 F42 94.2(6) . . ?
F43 P4 F42 87.5(7) . . ?
F41' P4 F42 108.6(6) . . ?
F44 P4 F42 166.2(5) . . ?
F46' P4 F42 66.5(5) . . ?
F46 P4 F42 86.6(7) . . ?
F43' P4 F42 23.9(5) . . ?
F41 P4 F45 169.7(7) . . ?
F42' P4 F45 48.4(6) . . ?
F43 P4 F45 84.3(7) . . ?
F41' P4 F45 52.3(6) . . ?
F44 P4 F45 75.6(5) . . ?
F46' P4 F45 133.3(6) . . ?
F46 P4 F45 81.0(6) . . ?
F43' P4 F45 72.2(5) . . ?
F42 P4 F45 90.9(5) . . ?
F41 P4 F45' 73.6(5) . . ?
F42' P4 F45' 90.4(5) . . ?
F43 P4 F45' 107.8(5) . . ?
F41' P4 F45' 96.0(5) . . ?
F44 P4 F45' 38.8(5) . . ?
F46' P4 F45' 88.1(4) . . ?
F46 P4 F45' 83.3(5) . . ?
F43' P4 F45' 176.9(5) . . ?
F42 P4 F45' 154.2(5) . . ?
F45 P4 F45' 110.8(5) . . ?
F41 P4 F44' 54.3(6) . . ?
F42' P4 F44' 177.5(5) . . ?
F43 P4 F44' 49.5(5) . . ?
F41' P4 F44' 84.9(5) . . ?
F44 P4 F44' 100.5(6) . . ?
F46' P4 F44' 87.4(4) . . ?
F46 P4 F44' 144.7(5) . . ?
F43' P4 F44' 89.9(5) . . ?
F42 P4 F44' 87.2(6) . . ?
F45 P4 F44' 133.8(6) . . ?
F45' P4 F44' 87.5(5) . . ?

loop_
_geom_bond_atom_site_label_1
_geom_bond_atom_site_label_2
_geom_bond_distance
_geom_bond_site_symmetry_2
_geom_bond_publ_flag
Ni1 N35 1.999(5) . ?
Ni1 N25 2.009(5) . ?
Ni1 N26 2.031(5) . ?
Ni1 N36 2.075(5) . ?
Ni1 S2 2.388(2) . ?
Ni1 S3 2.394(2) . ?
Ni2 N42 2.015(5) . ?
Ni2 N12 2.016(5) . ?
Ni2 N41 2.052(5) . ?
Ni2 N11 2.094(5) . ?
Ni2 S1 2.398(2) . ?
Ni2 S4 2.409(2) . ?
Ni3 N22 1.977(5) . ?
Ni3 N45 2.006(4) . ?
Ni3 N21 2.061(5) . ?
Ni3 N46 2.077(6) . ?
Ni3 S2 2.379(2) . ?
Ni3 S4 2.379(2) . ?
Ni4 N15 1.983(5) . ?
Ni4 N32 1.993(5) . ?
Ni4 N31 2.047(5) . ?
Ni4 N16 2.080(5) . ?
Ni4 S1 2.386(2) . ?
Ni4 S3 2.395(2) . ?
S1 C8 1.711(6) . ?
S2 C23 1.670(6) . ?
S3 C38 1.711(6) . ?
S4 C53 1.730(6) . ?
N11 C5 1.315(7) . ?
N11 C1 1.340(8) . ?
N12 C6 1.270(8) . ?
N12 N13 1.356(7) . ?
N13 C8 1.288(8) . ?
N14 N15 1.361(7) . ?
N14 C8 1.403(8) . ?
N15 C9 1.317(8) . ?
N16 C11 1.327(8) . ?
N16 C15 1.367(9) . ?
N21 C20 1.313(8) . ?
N21 C16 1.322(9) . ?
N22 C21 1.308(8) . ?
N22 N23 1.365(7) . ?
N23 C23 1.347(8) . ?
N24 C23 1.338(8) . ?
N24 N25 1.360(7) . ?
N25 C24 1.303(8) . ?
N26 C30 1.320(8) . ?
N26 C26 1.350(7) . ?
N31 C31 1.325(8) . ?
N31 C35 1.332(7) . ?
N32 C36 1.293(8) . ?
N32 N33 1.348(7) . ?
N33 C38 1.393(8) . ?
N34 C38 1.290(8) . ?
N34 N35 1.370(7) . ?
N35 C39 1.309(8) . ?
N36 C45 1.295(8) . ?
N36 C41 1.345(7) . ?
N41 C46 1.271(8) . ?
N41 C50 1.358(7) . ?
N42 C51 1.317(8) . ?
N42 N43 1.345(6) . ?
N43 C53 1.296(7) . ?
N44 N45 1.338(7) . ?
N44 C53 1.361(8) . ?
N45 C54 1.296(8) . ?
N46 C60 1.319(8) . ?
N46 C56 1.364(7) . ?
C1 C2 1.390(10) . ?
C2 C3 1.295(10) . ?
C3 C4 1.352(11) . ?
C4 C5 1.421(10) . ?
C5 C6 1.455(10) . ?
C6 C7 1.501(9) . ?
C9 C10 1.477(9) . ?
C9 C11 1.484(9) . ?
C11 C12 1.336(10) . ?
C12 C13 1.360(10) . ?
C13 C14 1.328(11) . ?
C14 C15 1.409(10) . ?
C16 C17 1.438(11) . ?
C17 C18 1.329(12) . ?
C18 C19 1.335(12) . ?
C19 C20 1.376(11) . ?
C20 C21 1.418(9) . ?
C21 C22 1.529(9) . ?
C24 C26 1.454(9) . ?
C24 C25 1.498(8) . ?
C26 C27 1.357(10) . ?
C27 C28 1.417(12) . ?
C28 C29 1.379(11) . ?
C29 C30 1.432(11) . ?
C31 C32 1.374(9) . ?
C32 C33 1.394(10) . ?
C33 C34 1.365(10) . ?
C34 C35 1.310(9) . ?
C35 C36 1.475(9) . ?
C36 C37 1.480(8) . ?
C39 C41 1.460(9) . ?
C39 C40 1.516(8) . ?
C41 C42 1.394(9) . ?
C42 C43 1.378(9) . ?
C43 C44 1.315(9) . ?
C44 C45 1.382(9) . ?
C46 C47 1.351(10) . ?
C47 C48 1.313(10) . ?
C48 C49 1.421(11) . ?
C49 C50 1.350(10) . ?
C50 C51 1.466(9) . ?
C51 C52 1.481(8) . ?
C54 C55 1.494(8) . ?
C54 C56 1.506(10) . ?
C56 C57 1.349(10) . ?
C57 C58 1.388(10) . ?
C58 C59 1.352(9) . ?
C59 C60 1.379(9) . ?
P2 F23 1.559(6) . ?
P2 F25 1.565(6) . ?
P2 F23' 1.566(7) . ?
P2 F24' 1.567(7) . ?
P2 F26' 1.575(7) . ?
P2 F22 1.576(6) . ?
P2 F26 1.580(6) . ?
P2 F22' 1.581(7) . ?
P2 F25' 1.581(7) . ?
P2 F21' 1.583(6) . ?
P2 F21 1.588(6) . ?
P2 F24 1.590(6) . ?
P1 F14 1.568(6) . ?
P1 F14' 1.572(7) . ?
P1 F11 1.572(4) . ?
P1 F15' 1.574(7) . ?
P1 F12 1.575(5) . ?
P1 F13 1.576(6) . ?
P1 F16 1.576(6) . ?
P1 F16' 1.579(7) . ?
P1 F13' 1.601(6) . ?
P1 F15 1.606(6) . ?
P3 F35' 1.580(5) . ?
P3 F33 1.581(7) . ?
P3 F36 1.585(7) . ?
P3 F35 1.586(6) . ?
P3 F31 1.588(7) . ?
P3 F34 1.588(7) . ?
P3 F32 1.589(7) . ?
P3 F31' 1.591(6) . ?
P3 F33' 1.592(6) . ?
P3 F36' 1.594(6) . ?
P3 F32' 1.600(6) . ?
P3 F34' 1.612(6) . ?
P4 F41 1.554(7) . ?
P4 F42' 1.562(6) . ?
P4 F43 1.564(7) . ?
P4 F41' 1.571(7) . ?
P4 F44 1.573(7) . ?
P4 F46' 1.575(6) . ?
P4 F46 1.578(7) . ?
P4 F43' 1.585(6) . ?
P4 F42 1.586(7) . ?
P4 F45 1.589(7) . ?
P4 F45' 1.592(6) . ?
P4 F44' 1.598(6) . ?
